data_2221410
loop_
_publ_author_name
'Trzybi\'nski, Damian'
'Skupie\'n, Magdalena'
'Krzymi\'nski, Karol'
'Sikorski, Artur'
'B\/la\.zejowski, Jerzy'

_publ_section_title
;
 9-(Biphenyl-4-yloxycarbonyl)-10-methylacridinium
 trifluoromethanesulfonate
;
_journal_coeditor_code IS2396
_journal_issue 4
_journal_name_full 'Acta Crystallographica Section E'
_journal_page_first o770
_journal_page_last o771
_journal_paper_doi 10.1107/S1600536809007569
_journal_volume 65
_journal_year 2009
_chemical_formula_iupac 'C27 H20 N O2 +, C F3 S O3 -'
_chemical_formula_moiety 'C27 H20 N O2 +, C F3 S O3 -'
_chemical_formula_sum 'C28 H20 F3 N O5 S'
_chemical_formula_weight 539.52
_chemical_name_systematic
;
9-(Biphenyl-4-yloxycarbonyl)-10-methylacridinium trifluoromethanesulfonate
;
_space_group_IT_number 14
_symmetry_cell_setting monoclinic
_symmetry_space_group_name_Hall '-P 2ybc'
_symmetry_space_group_name_H-M 'P 1 21/c 1'
_atom_sites_solution_hydrogens geom
_atom_sites_solution_primary direct
_atom_sites_solution_secondary difmap
_cell_angle_alpha 90.00
_cell_angle_beta 94.559(3)
_cell_angle_gamma 90.00
_cell_formula_units_Z 4
_cell_length_a 9.4619(2)
_cell_length_b 12.4558(5)
_cell_length_c 20.7903(7)
_cell_measurement_reflns_used 1909
_cell_measurement_temperature 295(2)
_cell_measurement_theta_max 29.217
_cell_measurement_theta_min 2.985
_cell_volume 2442.50(14)
_computing_cell_refinement 'CrysAlis RED (Oxford Diffraction, 2008)'
_computing_data_collection 'CrysAlis CCD (Oxford Diffraction, 2008)'
_computing_data_reduction 'CrysAlis RED (Oxford Diffraction, 2008)'
_computing_molecular_graphics 'ORTEP-3 (Farrugia, 1997)'
_computing_publication_material 'SHELXL97 (Sheldrick, 2008) and PLATON (Spek, 2009)'
_computing_structure_refinement 'SHELXL97 (Sheldrick, 2008)'
_computing_structure_solution 'SHELXS97 (Sheldrick, 2008)'
_diffrn_ambient_temperature 295(2)
_diffrn_detector_area_resol_mean 10.4002
_diffrn_measured_fraction_theta_full 0.998
_diffrn_measured_fraction_theta_max 0.998
_diffrn_measurement_device_type 'Oxford Diffraction GEMINI R ULTRA Ruby CCD'
_diffrn_measurement_method \w
_diffrn_radiation_monochromator graphite
_diffrn_radiation_source 'Enhance (Mo) X-ray Source'
_diffrn_radiation_type MoK\a
_diffrn_radiation_wavelength 0.71073
_diffrn_reflns_av_R_equivalents 0.0330
_diffrn_reflns_av_sigmaI/netI 0.0174
_diffrn_reflns_limit_h_max 11
_diffrn_reflns_limit_h_min -11
_diffrn_reflns_limit_k_max 14
_diffrn_reflns_limit_k_min -14
_diffrn_reflns_limit_l_max 24
_diffrn_reflns_limit_l_min -24
_diffrn_reflns_number 42490
_diffrn_reflns_theta_full 25.25
_diffrn_reflns_theta_max 25.25
_diffrn_reflns_theta_min 3.03
_exptl_absorpt_coefficient_mu 0.197
_exptl_absorpt_correction_T_max 0.977
_exptl_absorpt_correction_T_min 0.887
_exptl_absorpt_correction_type multi-scan
_exptl_absorpt_process_details
;
(<i>CrysAlis RED</i>; Oxford Diffraction, 2008)
;
_exptl_crystal_colour yellow
_exptl_crystal_density_diffrn 1.467
_exptl_crystal_density_method 'not measured'
_exptl_crystal_description needle
_exptl_crystal_F_000 1112
_exptl_crystal_size_max 0.6
_exptl_crystal_size_mid 0.12
_exptl_crystal_size_min 0.1
_refine_diff_density_max 0.222
_refine_diff_density_min -0.386
_refine_ls_extinction_method none
_refine_ls_goodness_of_fit_ref 1.047
_refine_ls_hydrogen_treatment constr
_refine_ls_matrix_type full
_refine_ls_number_parameters 344
_refine_ls_number_reflns 4408
_refine_ls_number_restraints 0
_refine_ls_restrained_S_all 1.047
_refine_ls_R_factor_all 0.0559
_refine_ls_R_factor_gt 0.0410
_refine_ls_shift/su_max 0.001
_refine_ls_shift/su_mean 0.000
_refine_ls_structure_factor_coef Fsqd
_refine_ls_weighting_details 'calc w=1/[\s^2^(Fo^2^)+(0.0642P)^2^+0.3778P] where P=(Fo^2^+2Fc^2^)/3'
_refine_ls_weighting_scheme calc
_refine_ls_wR_factor_gt 0.1064
_refine_ls_wR_factor_ref 0.1121
_reflns_number_gt 3454
_reflns_number_total 4408
_reflns_threshold_expression I>2sigma(I)
_cod_data_source_file is2396.cif
_cod_data_source_block I
_cod_original_sg_symbol_H-M 'P 21/c'
_cod_database_code 2221410
_cod_database_fobs_code 2221410

loop_
_symmetry_equiv_pos_as_xyz
'x, y, z'
'-x, y+1/2, -z+1/2'
'-x, -y, -z'
'x, 1/2-y, 1/2+z'

loop_
_atom_site_type_symbol
_atom_site_label
_atom_site_fract_x
_atom_site_fract_y
_atom_site_fract_z
_atom_site_U_iso_or_equiv
_atom_site_adp_type
_atom_site_calc_flag
_atom_site_refinement_flags
_atom_site_occupancy
_atom_site_disorder_assembly
_atom_site_disorder_group
C C1 0.0826(2) 0.85546(17) 0.66803(10) 0.0559(5) Uani d . 1 . .
H H1 0.1794 0.8419 0.6743 0.067 Uiso calc R 1 . .
C C2 0.0070(2) 0.8721(2) 0.71966(11) 0.0666(6) Uani d . 1 . .
H H2 0.0516 0.8705 0.7612 0.080 Uiso calc R 1 . .
C C3 -0.1399(2) 0.8920(2) 0.71009(11) 0.0661(6) Uani d . 1 . .
H H3 -0.1913 0.9025 0.7459 0.079 Uiso calc R 1 . .
C C4 -0.2082(2) 0.89610(17) 0.65079(10) 0.0556(5) Uani d . 1 . .
H H4 -0.3052 0.9097 0.6462 0.067 Uiso calc R 1 . .
C C5 -0.1940(2) 0.87413(17) 0.41735(10) 0.0533(5) Uani d . 1 . .
H H5 -0.2913 0.8854 0.4114 0.064 Uiso calc R 1 . .
C C6 -0.1171(2) 0.86205(18) 0.36536(11) 0.0608(6) Uani d . 1 . .
H H6 -0.1632 0.8652 0.3242 0.073 Uiso calc R 1 . .
C C7 0.0303(2) 0.84498(17) 0.37199(11) 0.0589(5) Uani d . 1 . .
H H7 0.0807 0.8385 0.3356 0.071 Uiso calc R 1 . .
C C8 0.0983(2) 0.83809(16) 0.43131(10) 0.0506(5) Uani d . 1 . .
H H8 0.1956 0.8261 0.4355 0.061 Uiso calc R 1 . .
C C9 0.08977(17) 0.84149(13) 0.54978(9) 0.0411(4) Uani d . 1 . .
N N10 -0.19839(14) 0.88388(11) 0.53452(7) 0.0409(4) Uani d . 1 . .
C C11 0.01625(17) 0.85832(14) 0.60431(9) 0.0426(4) Uani d . 1 . .
C C12 -0.13276(18) 0.87986(14) 0.59538(9) 0.0432(4) Uani d . 1 . .
C C13 0.02305(17) 0.84892(13) 0.48766(9) 0.0407(4) Uani d . 1 . .
C C14 -0.12638(17) 0.86960(13) 0.48029(9) 0.0405(4) Uani d . 1 . .
C C15 0.24609(17) 0.81633(15) 0.55824(9) 0.0442(4) Uani d . 1 . .
O O16 0.26663(11) 0.71126(10) 0.55470(6) 0.0468(3) Uani d . 1 . .
O O17 0.33626(14) 0.88239(12) 0.56714(9) 0.0750(5) Uani d . 1 . .
C C18 0.40924(17) 0.67406(14) 0.56630(9) 0.0397(4) Uani d . 1 . .
C C19 0.48541(18) 0.65153(15) 0.51460(9) 0.0453(4) Uani d . 1 . .
H H19 0.4465 0.6623 0.4726 0.054 Uiso calc R 1 . .
C C20 0.62226(18) 0.61225(15) 0.52661(8) 0.0443(4) Uani d . 1 . .
H H20 0.6754 0.5962 0.4921 0.053 Uiso calc R 1 . .
C C21 0.68130(17) 0.59638(14) 0.58923(8) 0.0378(4) Uani d . 1 . .
C C22 0.59895(19) 0.61933(16) 0.63985(9) 0.0472(4) Uani d . 1 . .
H H22 0.6366 0.6088 0.6821 0.057 Uiso calc R 1 . .
C C23 0.46215(19) 0.65756(16) 0.62865(9) 0.0493(5) Uani d . 1 . .
H H23 0.4072 0.6718 0.6628 0.059 Uiso calc R 1 . .
C C24 0.82954(17) 0.55657(14) 0.60215(8) 0.0385(4) Uani d . 1 . .
C C25 0.88247(19) 0.47452(16) 0.56618(9) 0.0497(5) Uani d . 1 . .
H H25 0.8243 0.4422 0.5336 0.060 Uiso calc R 1 . .
C C26 1.0212(2) 0.44002(18) 0.57816(11) 0.0587(5) Uani d . 1 . .
H H26 1.0549 0.3842 0.5539 0.070 Uiso calc R 1 . .
C C27 1.1092(2) 0.48737(19) 0.62543(11) 0.0603(6) Uani d . 1 . .
H H27 1.2029 0.4649 0.6327 0.072 Uiso calc R 1 . .
C C28 1.0580(2) 0.56810(19) 0.66193(11) 0.0607(6) Uani d . 1 . .
H H28 1.1171 0.6003 0.6943 0.073 Uiso calc R 1 . .
C C29 0.91906(19) 0.60188(16) 0.65086(9) 0.0505(5) Uani d . 1 . .
H H29 0.8850 0.6558 0.6765 0.061 Uiso calc R 1 . .
C C30 -0.35306(18) 0.90607(18) 0.52817(11) 0.0586(5) Uani d . 1 . .
H H30A -0.4013 0.8538 0.5524 0.088 Uiso calc R 1 . .
H H30B -0.3875 0.9021 0.4835 0.088 Uiso calc R 1 . .
H H30C -0.3703 0.9766 0.5445 0.088 Uiso calc R 1 . .
S S31 0.43886(5) 0.83310(5) 0.31913(2) 0.05338(17) Uani d . 1 . .
O O32 0.42879(16) 0.85116(15) 0.38681(7) 0.0738(5) Uani d . 1 . .
O O33 0.56626(19) 0.87108(17) 0.29520(8) 0.0896(6) Uani d . 1 . .
O O34 0.31337(17) 0.85327(16) 0.27869(8) 0.0865(6) Uani d . 1 . .
C C35 0.4565(3) 0.6904(2) 0.31430(13) 0.0827(8) Uani d . 1 . .
F F36 0.3429(3) 0.64219(17) 0.33492(13) 0.1497(9) Uani d . 1 . .
F F37 0.5652(2) 0.65377(17) 0.35025(10) 0.1352(8) Uani d . 1 . .
F F38 0.4689(3) 0.65853(16) 0.25421(10) 0.1447(9) Uani d . 1 . .

loop_
_atom_site_aniso_label
_atom_site_aniso_U_11
_atom_site_aniso_U_22
_atom_site_aniso_U_33
_atom_site_aniso_U_12
_atom_site_aniso_U_13
_atom_site_aniso_U_23
C1 0.0429(10) 0.0619(13) 0.0621(13) 0.0029(9) -0.0010(9) -0.0086(10)
C2 0.0657(14) 0.0780(16) 0.0557(13) 0.0022(12) 0.0015(11) -0.0135(11)
C3 0.0630(13) 0.0762(16) 0.0614(14) 0.0035(11) 0.0188(11) -0.0153(11)
C4 0.0403(10) 0.0604(13) 0.0681(14) 0.0041(9) 0.0168(10) -0.0122(10)
C5 0.0399(10) 0.0544(12) 0.0645(13) 0.0030(9) -0.0023(9) -0.0015(10)
C6 0.0603(13) 0.0672(15) 0.0542(12) 0.0026(11) -0.0006(10) -0.0018(10)
C7 0.0614(13) 0.0612(13) 0.0559(13) -0.0003(10) 0.0170(10) -0.0024(10)
C8 0.0394(9) 0.0508(12) 0.0631(13) 0.0009(8) 0.0135(9) -0.0019(9)
C9 0.0294(8) 0.0343(10) 0.0597(11) -0.0011(7) 0.0052(8) -0.0027(8)
N10 0.0263(7) 0.0368(8) 0.0598(10) 0.0017(6) 0.0048(6) -0.0044(7)
C11 0.0323(8) 0.0389(10) 0.0568(11) 0.0007(7) 0.0045(8) -0.0047(8)
C12 0.0357(9) 0.0346(10) 0.0600(12) -0.0001(7) 0.0095(8) -0.0063(8)
C13 0.0317(8) 0.0333(9) 0.0577(11) -0.0008(7) 0.0079(8) -0.0023(8)
C14 0.0328(8) 0.0312(9) 0.0575(11) -0.0004(7) 0.0048(8) -0.0028(7)
C15 0.0292(9) 0.0450(11) 0.0588(12) 0.0014(8) 0.0070(8) -0.0039(8)
O16 0.0289(6) 0.0435(7) 0.0673(8) 0.0036(5) -0.0001(5) -0.0044(6)
O17 0.0305(7) 0.0491(9) 0.1453(16) -0.0025(6) 0.0065(8) -0.0091(9)
C18 0.0279(8) 0.0392(10) 0.0518(11) 0.0032(7) 0.0021(7) -0.0023(7)
C19 0.0388(9) 0.0560(12) 0.0401(10) 0.0052(8) -0.0025(8) 0.0003(8)
C20 0.0368(9) 0.0562(12) 0.0403(10) 0.0056(8) 0.0063(8) -0.0029(8)
C21 0.0356(9) 0.0363(9) 0.0413(9) 0.0008(7) 0.0020(7) -0.0009(7)
C22 0.0426(10) 0.0601(12) 0.0383(10) 0.0084(9) -0.0003(8) 0.0004(8)
C23 0.0426(10) 0.0609(12) 0.0456(11) 0.0071(9) 0.0108(8) -0.0043(9)
C24 0.0335(8) 0.0389(10) 0.0429(10) 0.0022(7) 0.0016(7) 0.0068(7)
C25 0.0396(9) 0.0508(12) 0.0589(12) 0.0032(8) 0.0044(8) -0.0043(9)
C26 0.0483(11) 0.0570(13) 0.0730(14) 0.0149(10) 0.0175(10) 0.0068(10)
C27 0.0351(10) 0.0697(15) 0.0759(14) 0.0100(10) 0.0028(10) 0.0266(12)
C28 0.0449(11) 0.0656(14) 0.0683(14) -0.0025(10) -0.0171(10) 0.0106(11)
C29 0.0460(10) 0.0477(11) 0.0562(12) 0.0035(9) -0.0062(9) 0.0011(9)
C30 0.0273(9) 0.0701(14) 0.0787(15) 0.0081(9) 0.0060(9) -0.0022(11)
S31 0.0446(3) 0.0750(4) 0.0403(3) 0.0105(2) 0.0021(2) 0.0059(2)
O32 0.0688(10) 0.1071(13) 0.0460(9) 0.0136(9) 0.0071(7) -0.0074(8)
O33 0.0748(11) 0.1331(16) 0.0616(10) -0.0285(11) 0.0099(8) 0.0162(10)
O34 0.0632(10) 0.1304(16) 0.0636(10) 0.0386(10) -0.0095(8) 0.0109(10)
C35 0.094(2) 0.0887(19) 0.0651(16) 0.0174(16) 0.0063(14) 0.0031(14)
F36 0.160(2) 0.1052(16) 0.185(2) -0.0438(14) 0.0162(17) 0.0355(14)
F37 0.1460(17) 0.1334(16) 0.1238(16) 0.0835(14) -0.0050(13) 0.0290(12)
F38 0.231(3) 0.1055(14) 0.0970(14) 0.0430(15) 0.0084(15) -0.0326(11)

loop_
_atom_type_symbol
_atom_type_description
_atom_type_scat_dispersion_real
_atom_type_scat_dispersion_imag
_atom_type_scat_source
C C 0.0033 0.0016 'International Tables Vol C Tables 4.2.6.8 and 6.1.1.4'
H H 0.0000 0.0000 'International Tables Vol C Tables 4.2.6.8 and 6.1.1.4'
N N 0.0061 0.0033 'International Tables Vol C Tables 4.2.6.8 and 6.1.1.4'
O O 0.0106 0.0060 'International Tables Vol C Tables 4.2.6.8 and 6.1.1.4'
F F 0.0171 0.0103 'International Tables Vol C Tables 4.2.6.8 and 6.1.1.4'
S S 0.1246 0.1234 'International Tables Vol C Tables 4.2.6.8 and 6.1.1.4'

loop_
_geom_angle_atom_site_label_1
_geom_angle_atom_site_label_2
_geom_angle_atom_site_label_3
_geom_angle_site_symmetry_1
_geom_angle_site_symmetry_3
_geom_angle
_geom_angle_publ_flag
C2 C1 C11 . . 120.93(19) ?
C2 C1 H1 . . 119.5 ?
C11 C1 H1 . . 119.5 ?
C1 C2 C3 . . 119.5(2) ?
C1 C2 H2 . . 120.3 ?
C3 C2 H2 . . 120.3 ?
C4 C3 C2 . . 122.1(2) ?
C4 C3 H3 . . 118.9 ?
C2 C3 H3 . . 118.9 ?
C3 C4 C12 . . 120.16(18) ?
C3 C4 H4 . . 119.9 ?
C12 C4 H4 . . 119.9 ?
C6 C5 C14 . . 120.09(18) ?
C6 C5 H5 . . 120.0 ?
C14 C5 H5 . . 120.0 ?
C5 C6 C7 . . 121.9(2) ?
C5 C6 H6 . . 119.0 ?
C7 C6 H6 . . 119.0 ?
C8 C7 C6 . . 119.76(19) ?
C8 C7 H7 . . 120.1 ?
C6 C7 H7 . . 120.1 ?
C7 C8 C13 . . 120.91(18) ?
C7 C8 H8 . . 119.5 ?
C13 C8 H8 . . 119.5 ?
C11 C9 C13 . . 121.68(16) ?
C11 C9 C15 . . 119.01(17) ?
C13 C9 C15 . . 119.29(16) ?
C12 N10 C14 . . 122.46(14) ?
C12 N10 C30 . . 117.50(15) ?
C14 N10 C30 . . 120.04(16) ?
C9 C11 C1 . . 122.90(17) ?
C9 C11 C12 . . 118.22(17) ?
C1 C11 C12 . . 118.87(17) ?
N10 C12 C4 . . 121.77(16) ?
N10 C12 C11 . . 119.83(15) ?
C4 C12 C11 . . 118.40(18) ?
C9 C13 C8 . . 122.43(16) ?
C9 C13 C14 . . 118.75(16) ?
C8 C13 C14 . . 118.82(17) ?
N10 C14 C5 . . 122.53(16) ?
N10 C14 C13 . . 118.99(16) ?
C5 C14 C13 . . 118.47(16) ?
O17 C15 O16 . . 125.81(16) ?
O17 C15 C9 . . 123.99(17) ?
O16 C15 C9 . . 110.20(15) ?
C15 O16 C18 . . 116.83(13) ?
C23 C18 C19 . . 122.49(16) ?
C23 C18 O16 . . 118.58(15) ?
C19 C18 O16 . . 118.86(16) ?
C18 C19 C20 . . 118.19(17) ?
C18 C19 H19 . . 120.9 ?
C20 C19 H19 . . 120.9 ?
C19 C20 C21 . . 121.24(16) ?
C19 C20 H20 . . 119.4 ?
C21 C20 H20 . . 119.4 ?
C22 C21 C20 . . 118.23(15) ?
C22 C21 C24 . . 120.56(15) ?
C20 C21 C24 . . 121.21(15) ?
C23 C22 C21 . . 121.20(17) ?
C23 C22 H22 . . 119.4 ?
C21 C22 H22 . . 119.4 ?
C18 C23 C22 . . 118.63(17) ?
C18 C23 H23 . . 120.7 ?
C22 C23 H23 . . 120.7 ?
C25 C24 C29 . . 117.95(16) ?
C25 C24 C21 . . 121.59(16) ?
C29 C24 C21 . . 120.46(16) ?
C24 C25 C26 . . 120.71(19) ?
C24 C25 H25 . . 119.6 ?
C26 C25 H25 . . 119.6 ?
C27 C26 C25 . . 120.6(2) ?
C27 C26 H26 . . 119.7 ?
C25 C26 H26 . . 119.7 ?
C26 C27 C28 . . 119.42(18) ?
C26 C27 H27 . . 120.3 ?
C28 C27 H27 . . 120.3 ?
C27 C28 C29 . . 120.3(2) ?
C27 C28 H28 . . 119.9 ?
C29 C28 H28 . . 119.9 ?
C28 C29 C24 . . 121.01(19) ?
C28 C29 H29 . . 119.5 ?
C24 C29 H29 . . 119.5 ?
N10 C30 H30A . . 109.5 ?
N10 C30 H30B . . 109.5 ?
H30A C30 H30B . . 109.5 ?
N10 C30 H30C . . 109.5 ?
H30A C30 H30C . . 109.5 ?
H30B C30 H30C . . 109.5 ?
O33 S31 O34 . . 115.21(11) ?
O33 S31 O32 . . 114.53(10) ?
O34 S31 O32 . . 115.76(10) ?
O33 S31 C35 . . 103.03(14) ?
O34 S31 C35 . . 102.70(13) ?
O32 S31 C35 . . 102.97(12) ?
F37 C35 F38 . . 108.1(2) ?
F37 C35 F36 . . 106.1(2) ?
F38 C35 F36 . . 107.6(3) ?
F37 C35 S31 . . 112.9(2) ?
F38 C35 S31 . . 111.5(2) ?
F36 C35 S31 . . 110.4(2) ?

loop_
_geom_bond_atom_site_label_1
_geom_bond_atom_site_label_2
_geom_bond_site_symmetry_2
_geom_bond_distance
_geom_bond_publ_flag
C1 C2 . 1.352(3) ?
C1 C11 . 1.421(3) ?
C1 H1 . 0.9300 ?
C2 C3 . 1.411(3) ?
C2 H2 . 0.9300 ?
C3 C4 . 1.347(3) ?
C3 H3 . 0.9300 ?
C4 C12 . 1.418(3) ?
C4 H4 . 0.9300 ?
C5 C6 . 1.358(3) ?
C5 C14 . 1.411(3) ?
C5 H5 . 0.9300 ?
C6 C7 . 1.407(3) ?
C6 H6 . 0.9300 ?
C7 C8 . 1.347(3) ?
C7 H7 . 0.9300 ?
C8 C13 . 1.425(3) ?
C8 H8 . 0.9300 ?
C9 C11 . 1.392(3) ?
C9 C13 . 1.395(3) ?
C9 C15 . 1.508(2) ?
N10 C12 . 1.365(2) ?
N10 C14 . 1.374(2) ?
N10 C30 . 1.485(2) ?
C11 C12 . 1.433(2) ?
C13 C14 . 1.433(2) ?
C15 O17 . 1.189(2) ?
C15 O16 . 1.326(2) ?
O16 C18 . 1.4289(19) ?
C18 C23 . 1.368(3) ?
C18 C19 . 1.370(3) ?
C19 C20 . 1.388(2) ?
C19 H19 . 0.9300 ?
C20 C21 . 1.389(2) ?
C20 H20 . 0.9300 ?
C21 C22 . 1.388(2) ?
C21 C24 . 1.492(2) ?
C22 C23 . 1.382(3) ?
C22 H22 . 0.9300 ?
C23 H23 . 0.9300 ?
C24 C25 . 1.384(3) ?
C24 C29 . 1.388(3) ?
C25 C26 . 1.385(3) ?
C25 H25 . 0.9300 ?
C26 C27 . 1.370(3) ?
C26 H26 . 0.9300 ?
C27 C28 . 1.371(3) ?
C27 H27 . 0.9300 ?
C28 C29 . 1.383(3) ?
C28 H28 . 0.9300 ?
C29 H29 . 0.9300 ?
C30 H30A . 0.9600 ?
C30 H30B . 0.9600 ?
C30 H30C . 0.9600 ?
S31 O33 . 1.4212(17) ?
S31 O34 . 1.4216(16) ?
S31 O32 . 1.4356(15) ?
S31 C35 . 1.788(3) ?
C35 F37 . 1.305(3) ?
C35 F38 . 1.325(3) ?
C35 F36 . 1.332(3) ?

loop_
_geom_hbond_atom_site_label_D
_geom_hbond_atom_site_label_H
_geom_hbond_atom_site_label_A
_geom_hbond_site_symmetry_D
_geom_hbond_site_symmetry_H
_geom_hbond_site_symmetry_A
_geom_hbond_distance_DH
_geom_hbond_distance_HA
_geom_hbond_distance_DA
_geom_hbond_angle_DHA
_geom_hbond_publ_flag
C6 H6 O33 1_555 1_555 1_455 0.93 2.58 3.228(3) 127 y
C7 H7 O34 1_555 1_555 1_555 0.93 2.59 3.431(3) 151 y
C8 H8 O32 1_555 1_555 1_555 0.93 2.52 3.335(2) 147 y
C22 H22 O33 1_555 1_555 4_565 0.93 2.51 3.271(3) 140 y
C28 H28 O34 1_555 1_555 4_665 0.93 2.52 3.429(3) 166 y
C30 H30A O17 1_555 1_555 1_455 0.96 2.55 3.125(2) 118 y
C29 H29 Cg2 1_555 1_555 1_655 0.93 2.81 3.417(2) 123 y
C30 H30A Cg4 1_555 1_555 1_455 0.96 2.83 3.683(2) 148 y

loop_
_geom_torsion_atom_site_label_1
_geom_torsion_atom_site_label_2
_geom_torsion_atom_site_label_3
_geom_torsion_atom_site_label_4
_geom_torsion_site_symmetry_1
_geom_torsion_site_symmetry_2
_geom_torsion_site_symmetry_3
_geom_torsion_site_symmetry_4
_geom_torsion
_geom_torsion_publ_flag
C11 C1 C2 C3 . . . . 0.4(3) ?
C1 C2 C3 C4 . . . . -0.7(4) ?
C2 C3 C4 C12 . . . . 0.3(3) ?
C14 C5 C6 C7 . . . . -0.1(3) ?
C5 C6 C7 C8 . . . . 1.4(3) ?
C6 C7 C8 C13 . . . . -0.6(3) ?
C13 C9 C11 C1 . . . . -177.44(17) ?
C15 C9 C11 C1 . . . . 1.6(3) ?
C13 C9 C11 C12 . . . . 2.3(3) ?
C15 C9 C11 C12 . . . . -178.69(16) ?
C2 C1 C11 C9 . . . . -179.9(2) ?
C2 C1 C11 C12 . . . . 0.4(3) ?
C14 N10 C12 C4 . . . . 179.19(17) ?
C30 N10 C12 C4 . . . . 0.0(2) ?
C14 N10 C12 C11 . . . . -1.1(2) ?
C30 N10 C12 C11 . . . . 179.76(16) ?
C3 C4 C12 N10 . . . . -179.76(19) ?
C3 C4 C12 C11 . . . . 0.5(3) ?
C9 C11 C12 N10 . . . . -0.3(2) ?
C1 C11 C12 N10 . . . . 179.44(16) ?
C9 C11 C12 C4 . . . . 179.45(17) ?
C1 C11 C12 C4 . . . . -0.8(3) ?
C11 C9 C13 C8 . . . . 176.29(17) ?
C15 C9 C13 C8 . . . . -2.7(3) ?
C11 C9 C13 C14 . . . . -2.9(2) ?
C15 C9 C13 C14 . . . . 178.10(15) ?
C7 C8 C13 C9 . . . . 179.55(18) ?
C7 C8 C13 C14 . . . . -1.3(3) ?
C12 N10 C14 C5 . . . . -179.76(16) ?
C30 N10 C14 C5 . . . . -0.6(3) ?
C12 N10 C14 C13 . . . . 0.5(2) ?
C30 N10 C14 C13 . . . . 179.62(16) ?
C6 C5 C14 N10 . . . . 178.39(19) ?
C6 C5 C14 C13 . . . . -1.8(3) ?
C9 C13 C14 N10 . . . . 1.5(2) ?
C8 C13 C14 N10 . . . . -177.72(16) ?
C9 C13 C14 C5 . . . . -178.30(16) ?
C8 C13 C14 C5 . . . . 2.5(2) ?
C11 C9 C15 O17 . . . . -81.8(3) ?
C13 C9 C15 O17 . . . . 97.2(2) ?
C11 C9 C15 O16 . . . . 97.79(19) ?
C13 C9 C15 O16 . . . . -83.2(2) ?
O17 C15 O16 C18 . . . . 3.8(3) ?
C9 C15 O16 C18 . . . . -175.79(14) ?
C15 O16 C18 C23 . . . . 84.4(2) ?
C15 O16 C18 C19 . . . . -98.6(2) ?
C23 C18 C19 C20 . . . . -1.1(3) ?
O16 C18 C19 C20 . . . . -178.00(16) ?
C18 C19 C20 C21 . . . . -0.2(3) ?
C19 C20 C21 C22 . . . . 1.0(3) ?
C19 C20 C21 C24 . . . . -178.56(17) ?
C20 C21 C22 C23 . . . . -0.4(3) ?
C24 C21 C22 C23 . . . . 179.15(18) ?
C19 C18 C23 C22 . . . . 1.7(3) ?
O16 C18 C23 C22 . . . . 178.58(17) ?
C21 C22 C23 C18 . . . . -0.9(3) ?
C22 C21 C24 C25 . . . . 137.96(19) ?
C20 C21 C24 C25 . . . . -42.5(3) ?
C22 C21 C24 C29 . . . . -42.4(3) ?
C20 C21 C24 C29 . . . . 137.10(19) ?
C29 C24 C25 C26 . . . . -0.8(3) ?
C21 C24 C25 C26 . . . . 178.82(17) ?
C24 C25 C26 C27 . . . . -0.7(3) ?
C25 C26 C27 C28 . . . . 1.4(3) ?
C26 C27 C28 C29 . . . . -0.4(3) ?
C27 C28 C29 C24 . . . . -1.2(3) ?
C25 C24 C29 C28 . . . . 1.8(3) ?
C21 C24 C29 C28 . . . . -177.87(17) ?
O33 S31 C35 F37 . . . . 61.9(2) ?
O34 S31 C35 F37 . . . . -178.0(2) ?
O32 S31 C35 F37 . . . . -57.4(2) ?
O33 S31 C35 F38 . . . . -60.0(2) ?
O34 S31 C35 F38 . . . . 60.1(2) ?
O32 S31 C35 F38 . . . . -179.3(2) ?
O33 S31 C35 F36 . . . . -179.51(19) ?
O34 S31 C35 F36 . . . . -59.5(2) ?
O32 S31 C35 F36 . . . . 61.1(2) ?

loop_
_cod_related_entry_id
_cod_related_entry_database
_cod_related_entry_code
1 ChemSpider 30655743
